data_1542399
loop_
_publ_author_name
'Lichtscheidl, Alejandro'
'Pagano, Justin'
'Scott, Brian'
'Nelson, Andrew'
'Kiplinger, Jaqueline'

_publ_section_title
;
 Expanding the Chemistry of Actinide Metallocene Bromides. Synthesis,
 Properties and Molecular Structures of the Tetravalent and Trivalent
 Uranium Bromide Complexes: (C5Me4R)2UBr2, (C5Me4R)2U(O-2,6-iPr2C6H3)(Br),
 and [K(THF)][(C5Me4R)2UBr2] (R = Me, Et)
;
_journal_issue 1
_journal_name_full Inorganics
_journal_page_first 1
_journal_paper_doi 10.3390/inorganics4010001
_journal_volume 4
_journal_year 2016
_chemical_formula_sum 'C20 H30 Br2 U'
_chemical_formula_weight 668.29
_chemical_name_systematic
; 
 ? 
;
_space_group_IT_number 42
_symmetry_cell_setting orthorhombic
_symmetry_space_group_name_Hall 'F 2 -2'
_symmetry_space_group_name_H-M 'F m m 2'
_atom_sites_solution_hydrogens geom
_atom_sites_solution_primary direct
_atom_sites_solution_secondary difmap
_audit_creation_method SHELXL-97
_cell_angle_alpha 90.00
_cell_angle_beta 90.00
_cell_angle_gamma 90.00
_cell_formula_units_Z 4
_cell_length_a 14.9546(12)
_cell_length_b 17.323(2)
_cell_length_c 8.1940(7)
_cell_measurement_reflns_used 9968
_cell_measurement_temperature 100(1)
_cell_measurement_theta_max 34.99
_cell_measurement_theta_min 2.35
_cell_volume 2122.7(3)
_computing_cell_refinement 'SAINT+, v. 7.66a (Bruker AXS, 2009)'
_computing_data_collection 'APEX II, v. 7.0 (Bruker AXS, 2009)'
_computing_data_reduction 'SAINT+, v. 7.66a (Bruker AXS, 2009)'
_computing_molecular_graphics 'SHELXTL, v. 6.14, (Bruker AXS, 2000)'
_computing_publication_material 'SHELXTL, v. 6.14, (Bruker AXS, 2000)'
_computing_structure_refinement 'SHELXL-97 (Sheldrick, 1997)'
_computing_structure_solution 'SHELXS-97 (Sheldrick, 1990)'
_diffrn_ambient_temperature 100(1)
_diffrn_measured_fraction_theta_full 0.998
_diffrn_measured_fraction_theta_max 0.959
_diffrn_measurement_device_type 'Bruker D8 with CMOS detector'
_diffrn_measurement_method '\w scans'
_diffrn_radiation_monochromator 'Bruker Triumph curved graphite'
_diffrn_radiation_source 'fine-focus sealed tube'
_diffrn_radiation_type MoK\a
_diffrn_radiation_wavelength 0.71073
_diffrn_reflns_av_R_equivalents 0.0331
_diffrn_reflns_av_sigmaI/netI 0.0311
_diffrn_reflns_limit_h_max 23
_diffrn_reflns_limit_h_min -23
_diffrn_reflns_limit_k_max 26
_diffrn_reflns_limit_k_min -27
_diffrn_reflns_limit_l_max 13
_diffrn_reflns_limit_l_min -13
_diffrn_reflns_number 12057
_diffrn_reflns_theta_full 25.00
_diffrn_reflns_theta_max 35.35
_diffrn_reflns_theta_min 2.72
_diffrn_standards_decay_% 0
_diffrn_standards_interval_count 0
_diffrn_standards_interval_time 0
_diffrn_standards_number 0
_exptl_absorpt_coefficient_mu 11.410
_exptl_absorpt_correction_T_max 0.5476
_exptl_absorpt_correction_T_min 0.2087
_exptl_absorpt_correction_type multi-scan
_exptl_absorpt_process_details 'SADABS v. 2.03 (Sheldrick, 2008)'
_exptl_crystal_colour orange
_exptl_crystal_density_diffrn 2.091
_exptl_crystal_density_method 'not measured'
_exptl_crystal_description plate
_exptl_crystal_F_000 1248
_exptl_crystal_size_max 0.20
_exptl_crystal_size_mid 0.20
_exptl_crystal_size_min 0.06
_refine_diff_density_max 1.310
_refine_diff_density_min -2.841
_refine_diff_density_rms 0.677
_refine_ls_abs_structure_details 'Flack H D (1983), Acta Cryst. A39, 876-881'
_refine_ls_abs_structure_Flack 0.051(11)
_refine_ls_extinction_method none
_refine_ls_goodness_of_fit_ref 1.270
_refine_ls_hydrogen_treatment constr
_refine_ls_matrix_type full
_refine_ls_number_parameters 62
_refine_ls_number_reflns 2388
_refine_ls_number_restraints 7
_refine_ls_restrained_S_all 1.279
_refine_ls_R_factor_all 0.0193
_refine_ls_R_factor_gt 0.0180
_refine_ls_shift/su_max 0.000
_refine_ls_shift/su_mean 0.000
_refine_ls_structure_factor_coef Fsqd
_refine_ls_weighting_details 'calc w=1/[\s^2^(Fo^2^)+(0.0373P)^2^+0.0000P] where P=(Fo^2^+2Fc^2^)/3'
_refine_ls_weighting_scheme calc
_refine_ls_wR_factor_gt 0.0498
_refine_ls_wR_factor_ref 0.0660
_reflns_number_gt 2385
_reflns_number_total 2388
_reflns_threshold_expression >2sigma(I)
_cod_data_source_file dq0052a.cif
_cod_data_source_block dq0052a
_cod_original_cell_volume 2122.7(4)
_cod_original_sg_symbol_H-M 'F mm2'
_cod_database_code 1542399

loop_
_symmetry_equiv_pos_as_xyz
'x, y, z'
'-x, -y, z'
'x, -y, z'
'-x, y, z'
'x, y+1/2, z+1/2'
'-x, -y+1/2, z+1/2'
'x, -y+1/2, z+1/2'
'-x, y+1/2, z+1/2'
'x+1/2, y, z+1/2'
'-x+1/2, -y, z+1/2'
'x+1/2, -y, z+1/2'
'-x+1/2, y, z+1/2'
'x+1/2, y+1/2, z'
'-x+1/2, -y+1/2, z'
'x+1/2, -y+1/2, z'
'-x+1/2, y+1/2, z'

loop_
_atom_site_label
_atom_site_type_symbol
_atom_site_fract_x
_atom_site_fract_y
_atom_site_fract_z
_atom_site_U_iso_or_equiv
_atom_site_adp_type
_atom_site_occupancy
_atom_site_symmetry_multiplicity
_atom_site_calc_flag
_atom_site_refinement_flags
U1 U 0.0000 0.0000 0.40408(4) 0.00869(6) Uani 1 4 d S
Br1 Br 0.13879(4) 0.0000 0.62569(7) 0.01823(11) Uani 1 2 d S
C1 C 0.0476(2) 0.1112(2) 0.1849(5) 0.0156(6) Uani 1 1 d .
C2 C 0.0769(3) 0.1391(2) 0.3390(6) 0.0203(7) Uani 1 1 d .
C3 C 0.0000 0.1553(3) 0.4343(6) 0.0211(11) Uani 1 2 d S
C4 C 0.1082(4) 0.0987(3) 0.0409(8) 0.0392(14) Uani 1 1 d .
H4A H 0.1278 0.1488 -0.0018 0.059 Uiso 1 1 calc R
H4B H 0.0758 0.0706 -0.0443 0.059 Uiso 1 1 calc R
H4C H 0.1605 0.0687 0.0751 0.059 Uiso 1 1 calc R
C5 C 0.1727(3) 0.1579(3) 0.3770(10) 0.048(2) Uani 1 1 d .
H5A H 0.1899 0.2054 0.3201 0.072 Uiso 1 1 calc R
H5B H 0.2111 0.1154 0.3409 0.072 Uiso 1 1 calc R
H5C H 0.1796 0.1652 0.4950 0.072 Uiso 1 1 calc R
C6 C 0.0000 0.1874(4) 0.6067(10) 0.045(2) Uani 1 2 d SU
H6A H 0.0608 0.1857 0.6510 0.067 Uiso 0.50 1 calc PR
H6B H -0.0397 0.1563 0.6754 0.067 Uiso 0.50 1 calc PR
H6C H -0.0211 0.2410 0.6050 0.067 Uiso 0.50 1 calc PR

loop_
_atom_site_aniso_label
_atom_site_aniso_U_11
_atom_site_aniso_U_22
_atom_site_aniso_U_33
_atom_site_aniso_U_23
_atom_site_aniso_U_13
_atom_site_aniso_U_12
U1 0.01022(8) 0.00727(8) 0.00860(8) 0.000 0.000 0.000
Br1 0.0209(2) 0.0178(2) 0.0160(2) 0.000 -0.00773(17) 0.000
C1 0.0168(13) 0.0124(13) 0.0175(14) 0.0036(12) 0.0042(12) 0.0024(10)
C2 0.0179(15) 0.0152(16) 0.0276(18) 0.0064(14) -0.0109(14) -0.0049(12)
C3 0.042(3) 0.0109(18) 0.010(3) -0.0003(13) 0.000 0.000
C4 0.052(3) 0.027(2) 0.039(3) 0.013(2) 0.033(3) 0.013(2)
C5 0.030(2) 0.038(3) 0.077(6) 0.033(4) -0.031(3) -0.026(2)
C6 0.095(6) 0.017(3) 0.022(3) -0.008(2) 0.000 0.000

loop_
_atom_type_symbol
_atom_type_description
_atom_type_scat_dispersion_real
_atom_type_scat_dispersion_imag
_atom_type_scat_source
C C 0.0033 0.0016 'International Tables Vol C Tables 4.2.6.8 and 6.1.1.4'
H H 0.0000 0.0000 'International Tables Vol C Tables 4.2.6.8 and 6.1.1.4'
Br Br -0.2901 2.4595 'International Tables Vol C Tables 4.2.6.8 and 6.1.1.4'
U U -9.6767 9.6646 'International Tables Vol C Tables 4.2.6.8 and 6.1.1.4'

loop_
_geom_angle_atom_site_label_1
_geom_angle_atom_site_label_2
_geom_angle_atom_site_label_3
_geom_angle
_geom_angle_site_symmetry_1
_geom_angle_site_symmetry_3
C3 U1 C3 169.5(2) 2 .
C3 U1 C2 154.04(9) 2 .
C3 U1 C2 30.31(11) . .
C3 U1 C2 30.31(11) 2 2
C3 U1 C2 154.04(9) . 2
C2 U1 C2 157.4(2) . 2
C3 U1 C2 30.31(11) 2 3
C3 U1 C2 154.04(10) . 3
C2 U1 C2 124.48(19) . 3
C2 U1 C2 49.99(17) 2 3
C3 U1 C2 154.04(10) 2 4
C3 U1 C2 30.31(11) . 4
C2 U1 C2 49.99(17) . 4
C2 U1 C2 124.48(19) 2 4
C2 U1 C2 157.4(2) 3 4
C3 U1 C1 139.77(12) 2 .
C3 U1 C1 49.98(13) . .
C2 U1 C1 30.22(12) . .
C2 U1 C1 127.31(14) 2 .
C2 U1 C1 112.70(13) 3 .
C2 U1 C1 49.93(11) 4 .
C3 U1 C1 49.98(13) 2 2
C3 U1 C1 139.77(12) . 2
C2 U1 C1 127.31(14) . 2
C2 U1 C1 30.22(13) 2 2
C2 U1 C1 49.93(11) 3 2
C2 U1 C1 112.70(13) 4 2
C1 U1 C1 97.67(18) . 2
C3 U1 C1 49.98(13) 2 3
C3 U1 C1 139.77(12) . 3
C2 U1 C1 112.70(13) . 3
C2 U1 C1 49.93(11) 2 3
C2 U1 C1 30.22(12) 3 3
C2 U1 C1 127.31(14) 4 3
C1 U1 C1 89.86(16) . 3
C1 U1 C1 30.22(14) 2 3
C3 U1 C1 139.77(12) 2 4
C3 U1 C1 49.98(13) . 4
C2 U1 C1 49.93(11) . 4
C2 U1 C1 112.70(13) 2 4
C2 U1 C1 127.31(14) 3 4
C2 U1 C1 30.22(13) 4 4
C1 U1 C1 30.22(14) . 4
C1 U1 C1 89.86(16) 2 4
C1 U1 C1 97.67(18) 3 4
C3 U1 Br1 86.55(6) 2 .
C3 U1 Br1 86.55(6) . .
C2 U1 Br1 79.10(8) . .
C2 U1 Br1 116.55(10) 2 .
C2 U1 Br1 79.10(8) 3 .
C2 U1 Br1 116.55(10) 4 .
C1 U1 Br1 103.72(8) . .
C1 U1 Br1 129.02(7) 2 .
C1 U1 Br1 103.72(8) 3 .
C1 U1 Br1 129.02(7) 4 .
C3 U1 Br1 86.55(6) 2 2
C3 U1 Br1 86.55(6) . 2
C2 U1 Br1 116.55(10) . 2
C2 U1 Br1 79.10(8) 2 2
C2 U1 Br1 116.55(10) 3 2
C2 U1 Br1 79.10(8) 4 2
C1 U1 Br1 129.02(7) . 2
C1 U1 Br1 103.72(8) 2 2
C1 U1 Br1 129.02(7) 3 2
C1 U1 Br1 103.72(8) 4 2
Br1 U1 Br1 97.64(3) . 2
C1 C1 C2 108.0(2) 4 .
C1 C1 C4 127.1(4) 4 .
C2 C1 C4 124.0(4) . .
C1 C1 U1 74.89(7) 4 .
C2 C1 U1 74.7(2) . .
C4 C1 U1 124.9(3) . .
C3 C2 C1 107.8(3) . .
C3 C2 C5 128.0(5) . .
C1 C2 C5 123.6(5) . .
C3 C2 U1 74.0(3) . .
C1 C2 U1 75.1(2) . .
C5 C2 U1 123.7(3) . .
C2 C3 C2 108.4(4) . 4
C2 C3 C6 125.8(2) . .
C2 C3 C6 125.8(2) 4 .
C2 C3 U1 75.6(3) . .
C2 C3 U1 75.6(3) 4 .
C6 C3 U1 116.7(4) . .

loop_
_geom_bond_atom_site_label_1
_geom_bond_atom_site_label_2
_geom_bond_distance
_geom_bond_site_symmetry_2
U1 C3 2.702(5) 2
U1 C3 2.702(5) .
U1 C2 2.723(4) .
U1 C2 2.723(4) 2
U1 C2 2.723(4) 3
U1 C2 2.723(4) 4
U1 C1 2.728(4) .
U1 C1 2.728(4) 2
U1 C1 2.728(4) 3
U1 C1 2.728(4) 4
U1 Br1 2.7578(5) .
U1 Br1 2.7578(5) 2
C1 C1 1.422(7) 4
C1 C2 1.421(6) .
C1 C4 1.503(6) .
C2 C3 1.419(5) .
C2 C5 1.502(5) .
C3 C2 1.419(5) 4
C3 C6 1.518(9) .
